data_7703681
loop_
_publ_author_name
'Hu, Zhao-Bo'
'Feng, Xin'
'Li, Jing'
'Zhang, Yi-Quan'
'Yin, Lei'
'Wang, Zhenxing'
'Ouyang, Zhongwen'
'Kurmoo, Mohamedally'
'Song, You'

_publ_section_title
;
 Optimal diamagnetic dilution concentration for suppressing the
 dipole-dipole interaction in single-ion magnets.
;
_journal_issue 7
_journal_name_full 'Dalton transactions (Cambridge, England : 2003)'
_journal_page_first 2159
_journal_page_last 2167
_journal_paper_doi 10.1039/c9dt04403e
_journal_volume 49
_journal_year 2020
_chemical_formula_sum 'C20 H18 Co0 N2 O3 Zn'
_chemical_formula_weight 399.73
_space_group_crystal_system orthorhombic
_space_group_IT_number 60
_space_group_name_Hall '-P 2n 2ab'
_space_group_name_H-M_alt 'P b c n'
_atom_sites_solution_hydrogens mixed
_audit_creation_method SHELXL-2014/7
_audit_update_record
;
2019-05-14 deposited with the CCDC.	2020-01-08 downloaded from the CCDC.
;
_cell_angle_alpha 90
_cell_angle_beta 90
_cell_angle_gamma 90
_cell_formula_units_Z 4
_cell_length_a 7.225(3)
_cell_length_b 9.060(4)
_cell_length_c 25.026(10)
_cell_measurement_reflns_used 2898
_cell_measurement_temperature 296(2)
_cell_measurement_theta_max 27.46
_cell_measurement_theta_min 3.26
_cell_volume 1638.2(12)
_computing_structure_refinement 'SHELXL-2014/7 (Sheldrick, 2014)'
_diffrn_ambient_temperature 296(2)
_diffrn_measured_fraction_theta_full 0.997
_diffrn_measured_fraction_theta_max 0.989
_diffrn_measurement_device_type 'Bruker APEX-II CCD'
_diffrn_measurement_method '\f and \w scans'
_diffrn_radiation_type MoK\a
_diffrn_radiation_wavelength 0.71073
_diffrn_reflns_av_R_equivalents 0.0732
_diffrn_reflns_av_unetI/netI 0.0554
_diffrn_reflns_Laue_measured_fraction_full 0.997
_diffrn_reflns_Laue_measured_fraction_max 0.989
_diffrn_reflns_limit_h_max 8
_diffrn_reflns_limit_h_min -9
_diffrn_reflns_limit_k_max 11
_diffrn_reflns_limit_k_min -9
_diffrn_reflns_limit_l_max 31
_diffrn_reflns_limit_l_min -32
_diffrn_reflns_number 9607
_diffrn_reflns_point_group_measured_fraction_full 0.997
_diffrn_reflns_point_group_measured_fraction_max 0.989
_diffrn_reflns_theta_full 25.242
_diffrn_reflns_theta_max 27.528
_diffrn_reflns_theta_min 3.256
_exptl_absorpt_coefficient_mu 1.523
_exptl_crystal_density_diffrn 1.621
_exptl_crystal_description block
_exptl_crystal_F_000 824
_refine_diff_density_max 1.054
_refine_diff_density_min -1.478
_refine_diff_density_rms 0.132
_refine_ls_extinction_method none
_refine_ls_goodness_of_fit_ref 1.062
_refine_ls_hydrogen_treatment constr
_refine_ls_matrix_type full
_refine_ls_number_parameters 120
_refine_ls_number_reflns 1867
_refine_ls_number_restraints 0
_refine_ls_restrained_S_all 1.062
_refine_ls_R_factor_all 0.0668
_refine_ls_R_factor_gt 0.0479
_refine_ls_shift/su_max 0.000
_refine_ls_shift/su_mean 0.000
_refine_ls_structure_factor_coef Fsqd
_refine_ls_weighting_details 'w=1/[\s^2^(Fo^2^)+(0.0730P)^2^+2.1690P] where P=(Fo^2^+2Fc^2^)/3'
_refine_ls_weighting_scheme calc
_refine_ls_wR_factor_gt 0.1266
_refine_ls_wR_factor_ref 0.1374
_reflns_Friedel_coverage 0.000
_reflns_number_gt 1457
_reflns_number_total 1867
_reflns_threshold_expression 'I > 2\s(I)'
_cod_data_source_file c9dt04403e2.cif
_cod_data_source_block aaa
_cod_original_cell_volume 1638.2(11)
_cod_database_code 7703681
_shelx_shelxl_version_number 2014/7
_shelx_space_group_comment
;
The symmetry employed for this shelxl refinement is uniquely defined
by the following loop, which should always be used as a source of
symmetry information in preference to the above space-group names.
They are only intended as comments.
;

loop_
_space_group_symop_operation_xyz
'x, y, z'
'-x+1/2, -y+1/2, z+1/2'
'-x, y, -z+1/2'
'x+1/2, -y+1/2, -z'
'-x, -y, -z'
'x-1/2, y-1/2, -z-1/2'
'x, -y, z-1/2'
'-x-1/2, y-1/2, z'

loop_
_atom_site_label
_atom_site_type_symbol
_atom_site_fract_x
_atom_site_fract_y
_atom_site_fract_z
_atom_site_U_iso_or_equiv
_atom_site_adp_type
_atom_site_occupancy
_atom_site_site_symmetry_order
_atom_site_calc_flag
_atom_site_refinement_flags_posn
_atom_site_refinement_flags_adp
_atom_site_refinement_flags_occupancy
_atom_site_disorder_assembly
_atom_site_disorder_group
Zn1 Zn 0.5000 0.69557(5) 0.7500 0.0138(2) Uani 1 2 d S T P . .
O1 O 0.2850(3) 0.5920(2) 0.71507(7) 0.0152(5) Uani 1 1 d . . . . .
O2 O 0.5000 0.9259(4) 0.7500 0.0179(7) Uani 1 2 d S T P . .
H2A H 0.3990 0.9780 0.7436 0.021 Uiso 1 1 d R U . . .
N1 N 0.5944(3) 0.6947(3) 0.66978(9) 0.0133(5) Uani 1 1 d . . . . .
C10 C 0.4596(4) 0.6406(4) 0.63686(11) 0.0141(6) Uani 1 1 d . . . . .
C9 C 0.2975(4) 0.5851(3) 0.66218(10) 0.0142(6) Uani 1 1 d . . . . .
C8 C 0.1606(4) 0.5260(4) 0.62977(11) 0.0182(7) Uani 1 1 d . . . . .
H8 H 0.0534 0.4878 0.6450 0.022 Uiso 1 1 calc R U . . .
C2 C 0.7485(4) 0.7493(4) 0.64949(11) 0.0159(6) Uani 1 1 d . . . . .
C6 C 0.3366(5) 0.5784(4) 0.54939(11) 0.0192(7) Uani 1 1 d . . . . .
H6 H 0.3464 0.5764 0.5123 0.023 Uiso 1 1 calc R U . . .
C1 C 0.8916(4) 0.8063(4) 0.68716(13) 0.0208(7) Uani 1 1 d . . . . .
H1A H 0.8568 0.9030 0.6992 0.031 Uiso 1 1 calc R U . . .
H1B H 1.0089 0.8115 0.6692 0.031 Uiso 1 1 calc R U . . .
H1C H 0.9012 0.7411 0.7173 0.031 Uiso 1 1 calc R U . . .
C3 C 0.7769(4) 0.7529(4) 0.59333(11) 0.0196(7) Uani 1 1 d . . . . .
H3 H 0.8853 0.7927 0.5794 0.023 Uiso 1 1 calc R U . . .
C5 C 0.4802(4) 0.6383(4) 0.58060(11) 0.0164(7) Uani 1 1 d . . . . .
C4 C 0.6459(5) 0.6983(4) 0.56013(12) 0.0217(7) Uani 1 1 d . . . . .
H4 H 0.6653 0.7003 0.5234 0.026 Uiso 1 1 calc R U . . .
C7 C 0.1828(5) 0.5233(4) 0.57393(11) 0.0210(7) Uani 1 1 d . . . . .
H7 H 0.0894 0.4826 0.5530 0.025 Uiso 1 1 calc R U . . .

loop_
_atom_site_aniso_label
_atom_site_aniso_U_11
_atom_site_aniso_U_22
_atom_site_aniso_U_33
_atom_site_aniso_U_23
_atom_site_aniso_U_13
_atom_site_aniso_U_12
Zn1 0.0159(3) 0.0208(3) 0.0048(3) 0.000 -0.00090(16) 0.000
O1 0.0184(11) 0.0251(11) 0.0021(8) -0.0006(8) -0.0001(7) -0.0018(9)
O2 0.0177(17) 0.0183(16) 0.0176(15) 0.000 -0.0052(11) 0.000
N1 0.0154(14) 0.0192(12) 0.0053(10) 0.0013(9) -0.0005(9) 0.0003(10)
C10 0.0200(15) 0.0177(15) 0.0045(12) 0.0002(11) 0.0000(10) 0.0034(12)
C9 0.0170(15) 0.0204(14) 0.0051(12) -0.0009(11) -0.0011(10) 0.0015(12)
C8 0.0197(16) 0.0268(17) 0.0082(13) 0.0002(12) -0.0010(11) -0.0034(13)
C2 0.0180(15) 0.0209(15) 0.0088(13) 0.0011(11) 0.0002(11) 0.0036(13)
C6 0.0268(18) 0.0250(16) 0.0059(12) -0.0007(12) -0.0015(11) 0.0025(14)
C1 0.0187(17) 0.0284(17) 0.0153(14) 0.0023(13) -0.0007(12) -0.0035(13)
C3 0.0190(17) 0.0300(16) 0.0097(13) 0.0031(13) 0.0048(11) -0.0021(14)
C5 0.0237(17) 0.0203(15) 0.0054(13) 0.0010(11) 0.0003(10) 0.0040(13)
C4 0.0291(19) 0.0294(17) 0.0066(13) 0.0023(12) 0.0041(12) 0.0003(14)
C7 0.0235(17) 0.0315(17) 0.0079(13) -0.0028(12) -0.0048(11) -0.0008(14)

loop_
_atom_type_symbol
_atom_type_description
_atom_type_scat_dispersion_real
_atom_type_scat_dispersion_imag
_atom_type_scat_source
C C 0.0033 0.0016 'International Tables Vol C Tables 4.2.6.8 and 6.1.1.4'
H H 0.0000 0.0000 'International Tables Vol C Tables 4.2.6.8 and 6.1.1.4'
N N 0.0061 0.0033 'International Tables Vol C Tables 4.2.6.8 and 6.1.1.4'
O O 0.0106 0.0060 'International Tables Vol C Tables 4.2.6.8 and 6.1.1.4'
Co Co 0.3494 0.9721 'International Tables Vol C Tables 4.2.6.8 and 6.1.1.4'
Zn Zn 0.2839 1.4301 'International Tables Vol C Tables 4.2.6.8 and 6.1.1.4'

loop_
_geom_angle_atom_site_label_1
_geom_angle_atom_site_label_2
_geom_angle_atom_site_label_3
_geom_angle
_geom_angle_site_symmetry_1
_geom_angle_site_symmetry_3
_geom_angle_publ_flag
O1 Zn1 O1 124.48(13) . 3_656 ?
O1 Zn1 O2 117.76(6) . . ?
O1 Zn1 O2 117.76(6) 3_656 . ?
O1 Zn1 N1 80.54(9) . . ?
O1 Zn1 N1 99.27(9) 3_656 . ?
O2 Zn1 N1 90.20(7) . . ?
O1 Zn1 N1 99.27(9) . 3_656 ?
O1 Zn1 N1 80.54(9) 3_656 3_656 ?
O2 Zn1 N1 90.20(6) . 3_656 ?
N1 Zn1 N1 179.60(13) . 3_656 ?
C9 O1 Zn1 113.68(18) . . ?
Zn1 O2 H2A 122.3 . . ?
C2 N1 C10 120.2(3) . . ?
C2 N1 Zn1 129.4(2) . . ?
C10 N1 Zn1 110.04(19) . . ?
N1 C10 C5 122.0(3) . . ?
N1 C10 C9 116.4(2) . . ?
C5 C10 C9 121.6(3) . . ?
O1 C9 C8 123.5(3) . . ?
O1 C9 C10 118.9(3) . . ?
C8 C9 C10 117.6(2) . . ?
C9 C8 C7 120.4(3) . . ?
C9 C8 H8 119.8 . . ?
C7 C8 H8 119.8 . . ?
N1 C2 C3 120.7(3) . . ?
N1 C2 C1 118.1(3) . . ?
C3 C2 C1 121.2(3) . . ?
C7 C6 C5 119.5(3) . . ?
C7 C6 H6 120.3 . . ?
C5 C6 H6 120.3 . . ?
C2 C1 H1A 109.5 . . ?
C2 C1 H1B 109.5 . . ?
H1A C1 H1B 109.5 . . ?
C2 C1 H1C 109.5 . . ?
H1A C1 H1C 109.5 . . ?
H1B C1 H1C 109.5 . . ?
C4 C3 C2 119.9(3) . . ?
C4 C3 H3 120.1 . . ?
C2 C3 H3 120.1 . . ?
C6 C5 C4 124.9(3) . . ?
C6 C5 C10 118.7(3) . . ?
C4 C5 C10 116.4(3) . . ?
C3 C4 C5 120.8(3) . . ?
C3 C4 H4 119.6 . . ?
C5 C4 H4 119.6 . . ?
C6 C7 C8 122.3(3) . . ?
C6 C7 H7 118.9 . . ?
C8 C7 H7 118.9 . . ?

loop_
_geom_bond_atom_site_label_1
_geom_bond_atom_site_label_2
_geom_bond_distance
_geom_bond_site_symmetry_2
_geom_bond_publ_flag
Zn1 O1 2.015(2) . ?
Zn1 O1 2.015(2) 3_656 ?
Zn1 O2 2.087(3) . ?
Zn1 N1 2.120(3) . ?
Zn1 N1 2.120(3) 3_656 ?
O1 C9 1.328(3) . ?
O2 H2A 0.8839 . ?
N1 C2 1.320(4) . ?
N1 C10 1.367(4) . ?
C10 C5 1.416(4) . ?
C10 C9 1.423(4) . ?
C9 C8 1.387(4) . ?
C8 C7 1.407(4) . ?
C8 H8 0.9300 . ?
C2 C3 1.421(4) . ?
C2 C1 1.491(4) . ?
C6 C7 1.364(5) . ?
C6 C5 1.408(4) . ?
C6 H6 0.9300 . ?
C1 H1A 0.9600 . ?
C1 H1B 0.9600 . ?
C1 H1C 0.9600 . ?
C3 C4 1.353(5) . ?
C3 H3 0.9300 . ?
C5 C4 1.411(4) . ?
C4 H4 0.9300 . ?
C7 H7 0.9300 . ?

loop_
_geom_hbond_atom_site_label_D
_geom_hbond_atom_site_label_H
_geom_hbond_atom_site_label_A
_geom_hbond_distance_DH
_geom_hbond_distance_HA
_geom_hbond_distance_DA
_geom_hbond_angle_DHA
_geom_hbond_site_symmetry_A
C1 H1C O1 0.96 2.55 3.374(4) 144.0 3_656
O2 H2A O1 0.88 1.83 2.696(3) 166.6 8_665
